data_4319963
loop_
_publ_author_name
'Jack Y. Lu'
'Amy M. Babb'

_publ_section_title
;
 The First Triple-Layer 2-D Coordination Polymer: [Cu3(bpen)(IN)6(H2O)2]
;
_journal_name_full 'Inorganic Chemistry'
_journal_page_first 3261
_journal_page_last 3262
_journal_paper_doi 10.1021/ic015531i
_journal_volume 40
_journal_year 2001
_chemical_formula_sum 'C48 H38 Cu3 N8 O14'
_chemical_formula_weight 1141.48
_chemical_name_systematic
; 
 ? 
;
_space_group_IT_number 15
_symmetry_cell_setting monoclinic
_symmetry_space_group_name_Hall '-I 2ya'
_symmetry_space_group_name_H-M 'I 1 2/a 1'
_atom_sites_solution_hydrogens geom
_atom_sites_solution_primary direct
_atom_sites_solution_secondary difmap
_audit_creation_method SHELXL-97
_cell_angle_alpha 90.00
_cell_angle_beta 98.209(1)
_cell_angle_gamma 90.00
_cell_formula_units_Z 4
_cell_length_a 11.8389(9)
_cell_length_b 13.3768(10)
_cell_length_c 28.5215(21)
_cell_measurement_reflns_used 4192
_cell_measurement_temperature 223(2)
_cell_measurement_theta_max 25.00
_cell_measurement_theta_min 1.44
_cell_volume 4470.6(6)
_computing_cell_refinement 'Bruker SAINT software (Bruker, 1999)'
_computing_data_collection 'Siemens SMART software (Siemens, 1996)'
_computing_data_reduction 'Bruker SAINT software (Bruker, 1999)'
_computing_structure_refinement 'SHELXL-97 (Sheldrick, 1997)'
_computing_structure_solution 'SHELXS-97 (Sheldrick, 1997)'
_diffrn_ambient_temperature 223(2)
_diffrn_detector_area_resol_mean 1K
_diffrn_measured_fraction_theta_full 0.998
_diffrn_measured_fraction_theta_max 0.998
_diffrn_measurement_device_type 'Siemens SMART CCD'
_diffrn_measurement_method CCD
_diffrn_radiation_monochromator graphite
_diffrn_radiation_source 'fine-focus sealed tube'
_diffrn_radiation_type MoK\a
_diffrn_radiation_wavelength 0.71073
_diffrn_reflns_av_R_equivalents 0.0224
_diffrn_reflns_av_sigmaI/netI 0.0083
_diffrn_reflns_limit_h_max 13
_diffrn_reflns_limit_h_min -14
_diffrn_reflns_limit_k_max 15
_diffrn_reflns_limit_k_min 0
_diffrn_reflns_limit_l_max 33
_diffrn_reflns_limit_l_min 0
_diffrn_reflns_number 11656
_diffrn_reflns_theta_full 25.00
_diffrn_reflns_theta_max 25.00
_diffrn_reflns_theta_min 1.44
_diffrn_standards_decay_% 0.0
_exptl_absorpt_coefficient_mu 1.497
_exptl_absorpt_correction_T_max 0.8718
_exptl_absorpt_correction_T_min 0.7258
_exptl_absorpt_correction_type empirical
_exptl_crystal_colour 'Dark blue'
_exptl_crystal_density_diffrn 1.696
_exptl_crystal_density_method 'not measured'
_exptl_crystal_description 'Multi-faceted pillow'
_exptl_crystal_F_000 2324
_exptl_crystal_size_max 0.40
_exptl_crystal_size_mid 0.34
_exptl_crystal_size_min 0.30
_refine_diff_density_max 0.400
_refine_diff_density_min -0.675
_refine_diff_density_rms 0.062
_refine_ls_extinction_coef 0.00053(7)
_refine_ls_extinction_expression Fc^*^=kFc[1+0.001xFc^2^\l^3^/sin(2\q)]^-1/4^
_refine_ls_extinction_method SHELXL
_refine_ls_goodness_of_fit_ref 1.035
_refine_ls_hydrogen_treatment mixed
_refine_ls_matrix_type full
_refine_ls_number_parameters 335
_refine_ls_number_reflns 3928
_refine_ls_number_restraints 0
_refine_ls_restrained_S_all 1.035
_refine_ls_R_factor_all 0.0300
_refine_ls_R_factor_gt 0.0264
_refine_ls_shift/su_max 0.011
_refine_ls_shift/su_mean 0.002
_refine_ls_structure_factor_coef Fsqd
_refine_ls_weighting_details 'calc w=1/[\s^2^(Fo^2^)+(0.0451P)^2^+9.4480P] where P=(Fo^2^+2Fc^2^)/3'
_refine_ls_weighting_scheme calc
_refine_ls_wR_factor_gt 0.0785
_refine_ls_wR_factor_ref 0.0817
_reflns_number_gt 3396
_reflns_number_total 4119
_reflns_threshold_expression >4sigma(I)
_cod_data_source_file ic015531i.cif
_cod_data_source_block '[Cu3(bpen)(IN)6(H2O)2]'
_cod_depositor_comments
;
The following automatic conversions were performed:

'_symmetry_cell_setting' value 'Monoclinic' changed to 'monoclinic'
according to the built-in table from CIF Core dictionary named
'cif_core.dic' version 2.4.1 from
2010-06-29.

'_exptl_absorpt_correction_type' value 'Empirical'
changed to 'empirical' according to the built-in table from CIF Core
dictionary named 'cif_core.dic' version 2.4.1 from 2010-06-29.

Automatic conversion script
Id: cif_fix_values 1646 2011-03-28 12:23:43Z adriana 
;
_cod_original_formula_sum 'C48 H38 N8 O14 Cu3'
_cod_database_code 4319963

loop_
_symmetry_equiv_pos_as_xyz
'x, y, z'
'-x+1/2, y, -z'
'x+1/2, y+1/2, z+1/2'
'-x+1, y+1/2, -z+1/2'
'-x, -y, -z'
'x-1/2, -y, z'
'-x+1/2, -y+1/2, -z+1/2'
'x, -y+1/2, z+1/2'

loop_
_atom_site_label
_atom_site_type_symbol
_atom_site_fract_x
_atom_site_fract_y
_atom_site_fract_z
_atom_site_U_iso_or_equiv
_atom_site_adp_type
_atom_site_occupancy
_atom_site_symmetry_multiplicity
_atom_site_calc_flag
_atom_site_refinement_flags
_atom_site_disorder_assembly
_atom_site_disorder_group
Cu1 Cu 0.54934(2) 0.248459(15) 0.571513(9) 0.01512(11) Uani 1 1 d . . .
Cu2 Cu 0.2500 0.2500 0.2500 0.01869(12) Uani 1 2 d S . .
N1 N 0.50329(16) 0.23505(13) 0.48914(6) 0.0208(4) Uani 1 1 d . . .
N2 N 0.44142(14) 0.36467(13) 0.57917(6) 0.0189(4) Uani 1 1 d . . .
N3 N 0.66615(14) 0.13629(12) 0.58661(6) 0.0181(4) Uani 1 1 d . . .
N4 N 0.26318(14) 0.39903(14) 0.25150(6) 0.0204(4) Uani 1 1 d . . .
O1 O 0.31139(15) 0.24479(10) 0.31977(6) 0.0267(4) Uani 1 1 d . . .
O2 O 0.49881(17) 0.23888(13) 0.31383(6) 0.0368(4) Uani 1 1 d . . .
O3 O 0.16857(11) 0.65479(10) 0.55768(5) 0.0188(3) Uani 1 1 d . . .
O4 O 0.19114(14) 0.62945(12) 0.63550(5) 0.0309(4) Uani 1 1 d . . .
O5 O 0.92571(12) -0.15309(11) 0.57752(5) 0.0222(3) Uani 1 1 d . . .
O6 O 0.96551(13) -0.11437(12) 0.65459(5) 0.0293(4) Uani 1 1 d . . .
O7 O 0.42916(18) 0.23732(14) 0.22193(7) 0.0431(5) Uani 1 1 d G . .
H7A H 0.4729 0.2449 0.2524 0.060 Uiso 1 1 d G . .
H7B H 0.4394 0.2906 0.2009 0.060 Uiso 1 1 d G . .
C1 C 0.3946(2) 0.22975(19) 0.46846(8) 0.0287(5) Uani 1 1 d . . .
H1 H 0.3376 0.2236 0.4881 0.034 Uiso 1 1 calc R . .
C2 C 0.3609(2) 0.23276(18) 0.41976(9) 0.0278(5) Uani 1 1 d . . .
H2 H 0.2833 0.2294 0.4071 0.033 Uiso 1 1 calc R . .
C3 C 0.4437(2) 0.24073(14) 0.39034(8) 0.0215(5) Uani 1 1 d . . .
C4 C 0.5570(2) 0.24734(15) 0.41129(8) 0.0236(5) Uani 1 1 d . . .
H4 H 0.6158 0.2538 0.3925 0.028 Uiso 1 1 calc R . .
C5 C 0.58203(19) 0.24426(15) 0.46016(8) 0.0227(5) Uani 1 1 d . . .
H5 H 0.6590 0.2489 0.4738 0.027 Uiso 1 1 calc R . .
C6 C 0.4166(2) 0.24153(15) 0.33658(8) 0.0244(5) Uani 1 1 d . . .
C7 C 0.41991(19) 0.43549(15) 0.54565(8) 0.0237(5) Uani 1 1 d . . .
H7 H 0.4563 0.4307 0.5185 0.028 Uiso 1 1 calc R . .
C8 C 0.34716(18) 0.51479(15) 0.54910(8) 0.0228(5) Uani 1 1 d . . .
H8 H 0.3336 0.5619 0.5245 0.027 Uiso 1 1 calc R . .
C9 C 0.29400(17) 0.52457(15) 0.58938(7) 0.0192(4) Uani 1 1 d . . .
C10 C 0.31830(19) 0.45257(16) 0.62461(8) 0.0242(5) Uani 1 1 d . . .
H10 H 0.2857 0.4572 0.6527 0.029 Uiso 1 1 calc R . .
C11 C 0.39076(19) 0.37404(16) 0.61807(8) 0.0241(5) Uani 1 1 d . . .
H11 H 0.4050 0.3253 0.6419 0.029 Uiso 1 1 calc R . .
C12 C 0.21187(17) 0.60928(15) 0.59575(7) 0.0192(4) Uani 1 1 d . . .
C13 C 0.67862(19) 0.06639(16) 0.55399(8) 0.0271(5) Uani 1 1 d . . .
H13 H 0.6316 0.0695 0.5245 0.033 Uiso 1 1 calc R . .
C14 C 0.7575(2) -0.00982(17) 0.56183(8) 0.0284(5) Uani 1 1 d . . .
H14 H 0.7646 -0.0564 0.5377 0.034 Uiso 1 1 calc R . .
C15 C 0.82651(17) -0.01783(15) 0.60531(7) 0.0186(4) Uani 1 1 d . . .
C16 C 0.81208(18) 0.05240(16) 0.63925(7) 0.0230(5) Uani 1 1 d . . .
H16 H 0.8559 0.0491 0.6694 0.028 Uiso 1 1 calc R . .
C17 C 0.73225(18) 0.12829(16) 0.62865(7) 0.0228(5) Uani 1 1 d . . .
H17 H 0.7243 0.1762 0.6521 0.027 Uiso 1 1 calc R . .
C18 C 0.91423(17) -0.10183(15) 0.61436(7) 0.0196(4) Uani 1 1 d . . .
C19 C 0.17255(19) 0.45711(16) 0.23606(8) 0.0235(5) Uani 1 1 d . . .
H19 H 0.1041 0.4260 0.2230 0.028 Uiso 1 1 calc R . .
C20 C 0.1754(2) 0.55991(16) 0.23849(8) 0.0251(5) Uani 1 1 d . . .
H20 H 0.1098 0.5974 0.2275 0.030 Uiso 1 1 calc R . .
C21 C 0.2762(2) 0.60807(16) 0.25732(7) 0.0229(4) Uani 1 1 d . . .
C22 C 0.37019(19) 0.54817(16) 0.27308(7) 0.0231(5) Uani 1 1 d . . .
H22 H 0.4398 0.5775 0.2860 0.028 Uiso 1 1 calc R . .
C23 C 0.36062(19) 0.44535(16) 0.26959(7) 0.0224(4) Uani 1 1 d . . .
H23 H 0.4250 0.4061 0.2803 0.027 Uiso 1 1 calc R . .
C24 C 0.2875(2) 0.71735(16) 0.26066(8) 0.0260(5) Uani 1 1 d . . .
H24 H 0.3528 0.7431 0.2794 0.031 Uiso 1 1 calc R . .

loop_
_atom_site_aniso_label
_atom_site_aniso_U_11
_atom_site_aniso_U_22
_atom_site_aniso_U_33
_atom_site_aniso_U_23
_atom_site_aniso_U_13
_atom_site_aniso_U_12
Cu1 0.01318(16) 0.00997(16) 0.02225(17) 0.00138(8) 0.00268(11) 0.00005(8)
Cu2 0.0239(2) 0.0103(2) 0.0196(2) -0.00054(12) -0.00480(15) 0.00069(12)
N1 0.0199(9) 0.0204(9) 0.0215(10) 0.0005(7) 0.0007(7) -0.0028(7)
N2 0.0167(8) 0.0142(8) 0.0256(9) 0.0012(7) 0.0028(7) 0.0008(7)
N3 0.0175(8) 0.0138(8) 0.0231(9) 0.0015(7) 0.0037(7) 0.0012(7)
N4 0.0261(9) 0.0147(9) 0.0196(9) -0.0008(6) 0.0010(7) 0.0007(7)
O1 0.0343(10) 0.0226(8) 0.0206(8) -0.0002(6) -0.0052(7) -0.0016(6)
O2 0.0418(11) 0.0459(11) 0.0242(9) 0.0032(7) 0.0091(8) 0.0070(8)
O3 0.0181(7) 0.0151(7) 0.0236(7) 0.0017(6) 0.0041(6) 0.0040(6)
O4 0.0402(9) 0.0298(9) 0.0235(8) -0.0010(7) 0.0077(7) 0.0132(7)
O5 0.0192(7) 0.0166(7) 0.0304(8) -0.0046(6) 0.0028(6) 0.0040(6)
O6 0.0313(8) 0.0315(9) 0.0241(8) 0.0055(7) -0.0001(7) 0.0110(7)
O7 0.0470(12) 0.0405(11) 0.0408(11) 0.0007(8) 0.0027(9) 0.0009(8)
C1 0.0207(11) 0.0415(13) 0.0244(12) 0.0020(10) 0.0044(9) -0.0054(10)
C2 0.0188(11) 0.0357(12) 0.0275(12) 0.0009(10) -0.0012(9) -0.0030(10)
C3 0.0265(12) 0.0155(10) 0.0217(11) 0.0006(8) 0.0001(9) 0.0003(8)
C4 0.0218(11) 0.0250(12) 0.0246(12) -0.0022(8) 0.0057(9) -0.0014(8)
C5 0.0175(11) 0.0235(11) 0.0262(12) -0.0018(8) 0.0005(9) -0.0003(8)
C6 0.0352(13) 0.0145(10) 0.0223(12) 0.0008(8) 0.0008(10) 0.0007(8)
C7 0.0274(11) 0.0191(10) 0.0269(11) 0.0041(9) 0.0117(9) 0.0041(9)
C8 0.0264(11) 0.0164(10) 0.0263(11) 0.0060(8) 0.0061(9) 0.0047(8)
C9 0.0182(10) 0.0166(10) 0.0222(10) -0.0002(8) 0.0011(8) 0.0010(8)
C10 0.0291(11) 0.0240(11) 0.0205(10) 0.0035(9) 0.0073(9) 0.0066(9)
C11 0.0295(11) 0.0209(11) 0.0218(11) 0.0053(9) 0.0033(9) 0.0049(9)
C12 0.0178(10) 0.0154(10) 0.0245(11) 0.0007(8) 0.0031(8) -0.0005(8)
C13 0.0323(12) 0.0231(11) 0.0231(11) -0.0023(9) -0.0057(9) 0.0088(9)
C14 0.0404(13) 0.0209(11) 0.0222(11) -0.0054(9) -0.0014(9) 0.0111(10)
C15 0.0184(10) 0.0169(10) 0.0210(10) 0.0025(8) 0.0046(8) 0.0016(8)
C16 0.0248(11) 0.0245(11) 0.0188(10) -0.0007(9) 0.0001(8) 0.0058(9)
C17 0.0277(11) 0.0195(10) 0.0212(11) -0.0038(8) 0.0040(8) 0.0044(9)
C18 0.0178(10) 0.0155(10) 0.0263(11) 0.0020(8) 0.0058(8) 0.0009(8)
C19 0.0243(11) 0.0189(10) 0.0262(11) 0.0005(9) -0.0006(9) 0.0005(9)
C20 0.0304(12) 0.0165(10) 0.0281(11) 0.0026(9) 0.0029(9) 0.0044(9)
C21 0.0365(12) 0.0142(10) 0.0183(10) -0.0008(8) 0.0055(9) 0.0007(9)
C22 0.0286(11) 0.0175(10) 0.0223(10) -0.0012(8) 0.0005(9) -0.0030(8)
C23 0.0252(11) 0.0175(10) 0.0239(11) 0.0013(8) 0.0013(8) 0.0019(8)
C24 0.0389(13) 0.0139(10) 0.0251(11) -0.0023(9) 0.0038(9) -0.0012(9)

loop_
_atom_type_symbol
_atom_type_description
_atom_type_scat_dispersion_real
_atom_type_scat_dispersion_imag
_atom_type_scat_source
C C 0.0033 0.0016 'International Tables Vol C Tables 4.2.6.8 and 6.1.1.4'
H H 0.0000 0.0000 'International Tables Vol C Tables 4.2.6.8 and 6.1.1.4'
N N 0.0061 0.0033 'International Tables Vol C Tables 4.2.6.8 and 6.1.1.4'
O O 0.0106 0.0060 'International Tables Vol C Tables 4.2.6.8 and 6.1.1.4'
Cu Cu 0.3201 1.2651 'International Tables Vol C Tables 4.2.6.8 and 6.1.1.4'

loop_
_geom_angle_atom_site_label_1
_geom_angle_atom_site_label_2
_geom_angle_atom_site_label_3
_geom_angle
_geom_angle_site_symmetry_1
_geom_angle_site_symmetry_3
_geom_angle_publ_flag
O5 Cu1 O3 173.62(6) 6 6_665 ?
O5 Cu1 N2 89.98(7) 6 . ?
O3 Cu1 N2 89.91(6) 6_665 . ?
O5 Cu1 N3 89.71(6) 6 . ?
O3 Cu1 N3 92.37(6) 6_665 . ?
N2 Cu1 N3 161.85(7) . . ?
O5 Cu1 N1 88.18(6) 6 . ?
O3 Cu1 N1 85.48(6) 6_665 . ?
N2 Cu1 N1 96.08(7) . . ?
N3 Cu1 N1 102.05(7) . . ?
N4 Cu2 N4 180.0 7 . ?
N4 Cu2 O1 90.16(6) 7 . ?
N4 Cu2 O1 89.84(6) . . ?
N4 Cu2 O1 89.84(6) 7 7 ?
N4 Cu2 O1 90.16(6) . 7 ?
O1 Cu2 O1 180.0 . 7 ?
N4 Cu2 O7 90.44(7) 7 7 ?
N4 Cu2 O7 89.56(7) . 7 ?
O1 Cu2 O7 83.32(7) . 7 ?
O1 Cu2 O7 96.68(7) 7 7 ?
N4 Cu2 O7 89.56(7) 7 . ?
N4 Cu2 O7 90.44(7) . . ?
O1 Cu2 O7 96.68(7) . . ?
O1 Cu2 O7 83.32(7) 7 . ?
O7 Cu2 O7 180.00(9) 7 . ?
C5 N1 C1 116.3(2) . . ?
C5 N1 Cu1 122.01(15) . . ?
C1 N1 Cu1 121.18(15) . . ?
C11 N2 C7 117.46(18) . . ?
C11 N2 Cu1 121.34(14) . . ?
C7 N2 Cu1 121.19(14) . . ?
C17 N3 C13 117.19(18) . . ?
C17 N3 Cu1 122.58(14) . . ?
C13 N3 Cu1 120.23(14) . . ?
C23 N4 C19 117.32(19) . . ?
C23 N4 Cu2 121.82(14) . . ?
C19 N4 Cu2 120.80(14) . . ?
C6 O1 Cu2 124.66(16) . . ?
C12 O3 Cu1 110.37(12) . 6_565 ?
C18 O5 Cu1 125.97(13) . 6_655 ?
N1 C1 C2 124.0(2) . . ?
C3 C2 C1 118.8(2) . . ?
C2 C3 C4 117.9(2) . . ?
C2 C3 C6 123.2(2) . . ?
C4 C3 C6 118.9(2) . . ?
C5 C4 C3 119.0(2) . . ?
N1 C5 C4 123.9(2) . . ?
O2 C6 O1 127.0(2) . . ?
O2 C6 C3 117.2(2) . . ?
O1 C6 C3 115.8(2) . . ?
N2 C7 C8 123.2(2) . . ?
C7 C8 C9 119.46(19) . . ?
C8 C9 C10 117.34(19) . . ?
C8 C9 C12 122.73(18) . . ?
C10 C9 C12 119.93(18) . . ?
C11 C10 C9 119.7(2) . . ?
N2 C11 C10 122.76(19) . . ?
O4 C12 O3 124.70(19) . . ?
O4 C12 C9 119.43(18) . . ?
O3 C12 C9 115.87(17) . . ?
N3 C13 C14 122.8(2) . . ?
C13 C14 C15 120.0(2) . . ?
C16 C15 C14 117.33(19) . . ?
C16 C15 C18 122.21(18) . . ?
C14 C15 C18 120.46(19) . . ?
C15 C16 C17 119.60(19) . . ?
N3 C17 C16 123.03(19) . . ?
O6 C18 O5 126.67(19) . . ?
O6 C18 C15 119.40(18) . . ?
O5 C18 C15 113.92(17) . . ?
N4 C19 C20 123.2(2) . . ?
C19 C20 C21 119.6(2) . . ?
C22 C21 C20 117.3(2) . . ?
C22 C21 C24 119.4(2) . . ?
C20 C21 C24 123.3(2) . . ?
C23 C22 C21 119.7(2) . . ?
N4 C23 C22 122.9(2) . . ?
C24 C24 C21 125.1(3) 7_565 . ?

loop_
_geom_bond_atom_site_label_1
_geom_bond_atom_site_label_2
_geom_bond_distance
_geom_bond_site_symmetry_2
_geom_bond_publ_flag
Cu1 O5 1.9674(14) 6 ?
Cu1 O3 1.9955(14) 6_665 ?
Cu1 N2 2.0436(17) . ?
Cu1 N3 2.0444(16) . ?
Cu1 N1 2.3418(18) . ?
Cu2 N4 1.9996(18) 7 ?
Cu2 N4 1.9996(18) . ?
Cu2 O1 2.0198(16) . ?
Cu2 O1 2.0198(16) 7 ?
Cu2 O7 2.378(2) 7 ?
Cu2 O7 2.378(2) . ?
N1 C5 1.337(3) . ?
N1 C1 1.338(3) . ?
N2 C11 1.340(3) . ?
N2 C7 1.344(3) . ?
N3 C17 1.339(3) . ?
N3 C13 1.342(3) . ?
N4 C23 1.346(3) . ?
N4 C19 1.347(3) . ?
O1 C6 1.270(3) . ?
O2 C6 1.245(3) . ?
O3 C12 1.286(2) . ?
O3 Cu1 1.9955(13) 6_565 ?
O4 C12 1.224(3) . ?
O5 C18 1.278(3) . ?
O5 Cu1 1.9674(14) 6_655 ?
O6 C18 1.231(3) . ?
C1 C2 1.390(3) . ?
C2 C3 1.382(4) . ?
C3 C4 1.392(3) . ?
C3 C6 1.521(3) . ?
C4 C5 1.384(3) . ?
C7 C8 1.379(3) . ?
C8 C9 1.392(3) . ?
C9 C10 1.392(3) . ?
C9 C12 1.521(3) . ?
C10 C11 1.386(3) . ?
C13 C14 1.379(3) . ?
C14 C15 1.388(3) . ?
C15 C16 1.377(3) . ?
C15 C18 1.527(3) . ?
C16 C17 1.391(3) . ?
C19 C20 1.377(3) . ?
C20 C21 1.395(3) . ?
C21 C22 1.392(3) . ?
C21 C24 1.470(3) . ?
C22 C23 1.382(3) . ?
C24 C24 1.329(5) 7_565 ?

loop_
_geom_hbond_atom_site_label_D
_geom_hbond_atom_site_label_H
_geom_hbond_atom_site_label_A
_geom_hbond_distance_DH
_geom_hbond_distance_HA
_geom_hbond_distance_DA
_geom_hbond_angle_DHA
_geom_hbond_site_symmetry_A
O7 H7A O2 0.95 1.74 2.633(3) 155.6 .
O7 H7B O6 0.95 1.89 2.837(3) 173.6 3_454

loop_
_geom_torsion_atom_site_label_1
_geom_torsion_atom_site_label_2
_geom_torsion_atom_site_label_3
_geom_torsion_atom_site_label_4
_geom_torsion
_geom_torsion_site_symmetry_1
_geom_torsion_site_symmetry_2
_geom_torsion_site_symmetry_3
_geom_torsion_site_symmetry_4
_geom_torsion_publ_flag
O5 Cu1 N1 C5 -148.63(16) 6 . . . ?
O3 Cu1 N1 C5 32.16(16) 6_665 . . . ?
N2 Cu1 N1 C5 121.59(16) . . . . ?
N3 Cu1 N1 C5 -59.31(16) . . . . ?
O5 Cu1 N1 C1 39.51(18) 6 . . . ?
O3 Cu1 N1 C1 -139.70(18) 6_665 . . . ?
N2 Cu1 N1 C1 -50.28(18) . . . . ?
N3 Cu1 N1 C1 128.83(17) . . . . ?
O5 Cu1 N2 C11 59.16(17) 6 . . . ?
O3 Cu1 N2 C11 -127.22(17) 6_665 . . . ?
N3 Cu1 N2 C11 -29.9(3) . . . . ?
N1 Cu1 N2 C11 147.33(16) . . . . ?
O5 Cu1 N2 C7 -121.84(16) 6 . . . ?
O3 Cu1 N2 C7 51.78(16) 6_665 . . . ?
N3 Cu1 N2 C7 149.1(2) . . . . ?
N1 Cu1 N2 C7 -33.67(17) . . . . ?
O5 Cu1 N3 C17 -105.12(17) 6 . . . ?
O3 Cu1 N3 C17 80.91(16) 6_665 . . . ?
N2 Cu1 N3 C17 -16.1(3) . . . . ?
N1 Cu1 N3 C17 166.80(16) . . . . ?
O5 Cu1 N3 C13 74.43(17) 6 . . . ?
O3 Cu1 N3 C13 -99.53(17) 6_665 . . . ?
N2 Cu1 N3 C13 163.5(2) . . . . ?
N1 Cu1 N3 C13 -13.65(18) . . . . ?
N4 Cu2 N4 C23 -106(45) 7 . . . ?
O1 Cu2 N4 C23 51.53(16) . . . . ?
O1 Cu2 N4 C23 -128.47(16) 7 . . . ?
O7 Cu2 N4 C23 134.85(16) 7 . . . ?
O7 Cu2 N4 C23 -45.15(16) . . . . ?
N4 Cu2 N4 C19 77(45) 7 . . . ?
O1 Cu2 N4 C19 -125.70(16) . . . . ?
O1 Cu2 N4 C19 54.30(16) 7 . . . ?
O7 Cu2 N4 C19 -42.39(16) 7 . . . ?
O7 Cu2 N4 C19 137.61(16) . . . . ?
N4 Cu2 O1 C6 92.90(16) 7 . . . ?
N4 Cu2 O1 C6 -87.10(16) . . . . ?
O1 Cu2 O1 C6 -62(100) 7 . . . ?
O7 Cu2 O1 C6 -176.68(16) 7 . . . ?
O7 Cu2 O1 C6 3.32(16) . . . . ?
C5 N1 C1 C2 0.3(3) . . . . ?
Cu1 N1 C1 C2 172.64(19) . . . . ?
N1 C1 C2 C3 0.7(4) . . . . ?
C1 C2 C3 C4 -1.3(3) . . . . ?
C1 C2 C3 C6 178.1(2) . . . . ?
C2 C3 C4 C5 0.9(3) . . . . ?
C6 C3 C4 C5 -178.50(18) . . . . ?
C1 N1 C5 C4 -0.7(3) . . . . ?
Cu1 N1 C5 C4 -172.96(15) . . . . ?
C3 C4 C5 N1 0.1(3) . . . . ?
Cu2 O1 C6 O2 -1.6(3) . . . . ?
Cu2 O1 C6 C3 178.46(12) . . . . ?
C2 C3 C6 O2 -172.9(2) . . . . ?
C4 C3 C6 O2 6.4(3) . . . . ?
C2 C3 C6 O1 7.0(3) . . . . ?
C4 C3 C6 O1 -173.62(18) . . . . ?
C11 N2 C7 C8 -1.5(3) . . . . ?
Cu1 N2 C7 C8 179.51(17) . . . . ?
N2 C7 C8 C9 1.2(3) . . . . ?
C7 C8 C9 C10 0.3(3) . . . . ?
C7 C8 C9 C12 -179.5(2) . . . . ?
C8 C9 C10 C11 -1.5(3) . . . . ?
C12 C9 C10 C11 178.25(19) . . . . ?
C7 N2 C11 C10 0.1(3) . . . . ?
Cu1 N2 C11 C10 179.18(17) . . . . ?
C9 C10 C11 N2 1.3(3) . . . . ?
Cu1 O3 C12 O4 -6.7(3) 6_565 . . . ?
Cu1 O3 C12 C9 173.07(13) 6_565 . . . ?
C8 C9 C12 O4 -161.1(2) . . . . ?
C10 C9 C12 O4 19.1(3) . . . . ?
C8 C9 C12 O3 19.1(3) . . . . ?
C10 C9 C12 O3 -160.67(19) . . . . ?
C17 N3 C13 C14 -1.7(3) . . . . ?
Cu1 N3 C13 C14 178.68(18) . . . . ?
N3 C13 C14 C15 1.4(4) . . . . ?
C13 C14 C15 C16 0.1(3) . . . . ?
C13 C14 C15 C18 -179.9(2) . . . . ?
C14 C15 C16 C17 -1.2(3) . . . . ?
C18 C15 C16 C17 178.81(19) . . . . ?
C13 N3 C17 C16 0.5(3) . . . . ?
Cu1 N3 C17 C16 -179.89(16) . . . . ?
C15 C16 C17 N3 1.0(3) . . . . ?
Cu1 O5 C18 O6 -13.2(3) 6_655 . . . ?
Cu1 O5 C18 C15 166.98(13) 6_655 . . . ?
C16 C15 C18 O6 8.0(3) . . . . ?
C14 C15 C18 O6 -172.0(2) . . . . ?
C16 C15 C18 O5 -172.21(19) . . . . ?
C14 C15 C18 O5 7.9(3) . . . . ?
C23 N4 C19 C20 -0.7(3) . . . . ?
Cu2 N4 C19 C20 176.65(17) . . . . ?
N4 C19 C20 C21 0.6(3) . . . . ?
C19 C20 C21 C22 -0.2(3) . . . . ?
C19 C20 C21 C24 179.1(2) . . . . ?
C20 C21 C22 C23 0.0(3) . . . . ?
C24 C21 C22 C23 -179.3(2) . . . . ?
C19 N4 C23 C22 0.5(3) . . . . ?
Cu2 N4 C23 C22 -176.83(16) . . . . ?
C21 C22 C23 N4 -0.2(3) . . . . ?
C22 C21 C24 C24 166.9(3) . . . 7_565 ?
C20 C21 C24 C24 -12.4(4) . . . 7_565 ?
